data_2216315
loop_
_publ_author_name
'Ko\,sar, Ba\,sak'
Albayrak,\,Cigdem
'G\"umr\"uk\,c\"uoglu, \?Ismail'
'B\"uy\"ukg\"ung\"or, Orhan'

_publ_section_title
;
 (<i>E</i>)-2-Methyl-4-[(4-nitrophenyl)diazenyl]phenol
 dimethylformamide solvate
;
_journal_coeditor_code BT2612
_journal_issue 12
_journal_name_full 'Acta Crystallographica Section E'
_journal_page_first o4772
_journal_page_last o4772
_journal_paper_doi 10.1107/S1600536807059454
_journal_volume 63
_journal_year 2007
_chemical_formula_iupac 'C13 H11 N3 O3, C3 H7 N O'
_chemical_formula_moiety 'C13 H11 N3 O3, C3 H7 N O'
_chemical_formula_sum 'C16 H18 N4 O4'
_chemical_formula_weight 330.34
_chemical_name_systematic
;
(E)-2-Methyl-4-[(4-nitrophenyl)diazenyl]phenol dimethylformamide solvate
;
_space_group_IT_number 61
_symmetry_cell_setting orthorhombic
_symmetry_space_group_name_Hall '-P 2ac 2ab'
_symmetry_space_group_name_H-M 'P b c a'
_atom_sites_solution_hydrogens geom
_atom_sites_solution_primary direct
_atom_sites_solution_secondary difmap
_cell_angle_alpha 90.00
_cell_angle_beta 90.00
_cell_angle_gamma 90.00
_cell_formula_units_Z 8
_cell_length_a 7.1951(6)
_cell_length_b 11.4501(7)
_cell_length_c 40.252(2)
_cell_measurement_reflns_used 1369
_cell_measurement_temperature 293(2)
_cell_measurement_theta_max 24.92
_cell_measurement_theta_min 1.78
_cell_volume 3316.1(4)
_computing_cell_refinement X-AREA
_computing_data_collection 'X-AREA (Stoe & Cie, 2002)'
_computing_data_reduction 'X-RED32 (Stoe & Cie, 2002)'
_computing_molecular_graphics 'ORTEP-3 for Windows (Farrugia, 1997)'
_computing_publication_material 'WinGX (Farrugia, 1999)'
_computing_structure_refinement 'SHELXL-97 (Sheldrick, 1997)'
_computing_structure_solution 'SHELXS97 (Sheldrick, 1997)'
_diffrn_ambient_temperature 293(2)
_diffrn_detector_area_resol_mean 6.67
_diffrn_measured_fraction_theta_full 0.992
_diffrn_measured_fraction_theta_max 0.992
_diffrn_measurement_device_type 'STOE IPDS 2'
_diffrn_measurement_method '\w scan'
_diffrn_radiation_monochromator graphite
_diffrn_radiation_source 'fine-focus sealed tube'
_diffrn_radiation_type MoK\a
_diffrn_radiation_wavelength 0.71073
_diffrn_reflns_av_R_equivalents 0.1343
_diffrn_reflns_av_sigmaI/netI 0.0712
_diffrn_reflns_limit_h_max 8
_diffrn_reflns_limit_h_min -8
_diffrn_reflns_limit_k_max 13
_diffrn_reflns_limit_k_min -13
_diffrn_reflns_limit_l_max 47
_diffrn_reflns_limit_l_min -45
_diffrn_reflns_number 28423
_diffrn_reflns_theta_full 25.10
_diffrn_reflns_theta_max 25.10
_diffrn_reflns_theta_min 3.01
_diffrn_standards_decay_% <2
_diffrn_standards_number 0
_exptl_absorpt_coefficient_mu 0.097
_exptl_absorpt_correction_T_max 0.877
_exptl_absorpt_correction_T_min 0.473
_exptl_absorpt_correction_type integration
_exptl_absorpt_process_details '(X-RED32; Stoe & Cie, 2002)'
_exptl_crystal_colour red
_exptl_crystal_density_diffrn 1.323
_exptl_crystal_density_method 'not measured'
_exptl_crystal_description plate
_exptl_crystal_F_000 1392
_exptl_crystal_size_max 0.50
_exptl_crystal_size_mid 0.40
_exptl_crystal_size_min 0.09
_refine_diff_density_max 0.171
_refine_diff_density_min -0.145
_refine_ls_extinction_coef 0.0035(5)
_refine_ls_extinction_expression Fc^*^=kFc[1+0.001xFc^2^\l^3^/sin(2\q)]^-1/4^
_refine_ls_extinction_method SHELXL
_refine_ls_goodness_of_fit_ref 0.839
_refine_ls_hydrogen_treatment constr
_refine_ls_matrix_type full
_refine_ls_number_parameters 221
_refine_ls_number_reflns 2925
_refine_ls_number_restraints 2
_refine_ls_restrained_S_all 0.841
_refine_ls_R_factor_all 0.1358
_refine_ls_R_factor_gt 0.0518
_refine_ls_shift/su_max 0.000
_refine_ls_shift/su_mean 0.000
_refine_ls_structure_factor_coef Fsqd
_refine_ls_weighting_details 'calc w=1/[\s^2^(Fo^2^)+(0.0656P)^2^] where P=(Fo^2^+2Fc^2^)/3'
_refine_ls_weighting_scheme calc
_refine_ls_wR_factor_gt 0.1140
_refine_ls_wR_factor_ref 0.1425
_reflns_number_gt 1177
_reflns_number_total 2925
_reflns_threshold_expression I>2\s(I)
_cod_data_source_file bt2612.cif
_cod_data_source_block I
_cod_database_code 2216315
_cod_database_fobs_code 2216315

loop_
_symmetry_equiv_pos_as_xyz
'x, y, z'
'-x+1/2, -y, z+1/2'
'x+1/2, -y+1/2, -z'
'-x, y+1/2, -z+1/2'
'-x, -y, -z'
'x-1/2, y, -z-1/2'
'-x-1/2, y-1/2, z'
'x, -y-1/2, z-1/2'

loop_
_atom_site_type_symbol
_atom_site_label
_atom_site_fract_x
_atom_site_fract_y
_atom_site_fract_z
_atom_site_U_iso_or_equiv
_atom_site_adp_type
_atom_site_calc_flag
_atom_site_refinement_flags
_atom_site_occupancy
C C1 0.5794(4) 0.5894(3) 0.35445(8) 0.0724(9) Uani d . 1
C C2 0.5428(4) 0.7036(2) 0.36521(8) 0.0720(8) Uani d . 1
C C3 0.5668(4) 0.7278(3) 0.39844(8) 0.0739(9) Uani d . 1
H H3 0.5447 0.8031 0.4061 0.089 Uiso calc R 1
C C4 0.6239(4) 0.6415(3) 0.42095(8) 0.0724(8) Uani d U 1
C C5 0.6587(4) 0.5303(3) 0.40948(8) 0.0795(9) Uani d . 1
H H5 0.6969 0.4726 0.4242 0.095 Uiso calc R 1
C C6 0.6374(5) 0.5044(3) 0.37665(8) 0.0794(9) Uani d . 1
H H6 0.6619 0.4292 0.3691 0.095 Uiso calc R 1
C C7 0.4750(5) 0.7943(2) 0.34091(8) 0.0906(11) Uani d . 1
H H7A 0.3609 0.7683 0.3310 0.136 Uiso calc R 1
H H7B 0.5668 0.8057 0.3239 0.136 Uiso calc R 1
H H7C 0.4540 0.8666 0.3524 0.136 Uiso calc R 1
C C8 0.6317(4) 0.7776(3) 0.49993(8) 0.0721(8) Uani d U 1
C C9 0.6518(5) 0.8906(3) 0.51015(8) 0.0849(10) Uani d . 1
H H9 0.6685 0.9491 0.4944 0.102 Uiso calc R 1
C C10 0.6479(5) 0.9190(3) 0.54313(8) 0.0800(9) Uani d . 1
H H10 0.6615 0.9963 0.5498 0.096 Uiso calc R 1
C C11 0.6239(4) 0.8322(3) 0.56618(7) 0.0700(8) Uani d . 1
C C12 0.6051(4) 0.7175(3) 0.55705(9) 0.0807(9) Uani d . 1
H H12 0.5899 0.6594 0.5730 0.097 Uiso calc R 1
C C13 0.6093(4) 0.6899(3) 0.52346(9) 0.0798(9) Uani d . 1
H H13 0.5972 0.6126 0.5167 0.096 Uiso calc R 1
C C14 0.5340(6) 0.2559(4) 0.30409(9) 0.0985(11) Uani d . 1
H H14 0.6045 0.2312 0.3221 0.118 Uiso calc R 1
C C15 0.3192(7) 0.2085(5) 0.26042(11) 0.1502(18) Uani d . 1
H H15A 0.3223 0.2916 0.2573 0.225 Uiso calc R 1
H H15B 0.1943 0.1843 0.2652 0.225 Uiso calc R 1
H H15C 0.3615 0.1705 0.2405 0.225 Uiso calc R 1
C C16 0.4454(7) 0.0558(3) 0.29793(13) 0.1434(17) Uani d . 1
H H16A 0.5206 0.0489 0.3175 0.215 Uiso calc R 1
H H16B 0.4983 0.0095 0.2804 0.215 Uiso calc R 1
H H16C 0.3219 0.0287 0.3026 0.215 Uiso calc R 1
N N1 0.6423(4) 0.6580(2) 0.45645(6) 0.0793(7) Uani d U 1
N N2 0.6258(4) 0.7616(2) 0.46413(6) 0.0795(8) Uani d U 1
N N3 0.6146(4) 0.8638(3) 0.60128(8) 0.0869(8) Uani d . 1
N N4 0.4384(4) 0.1770(2) 0.28767(7) 0.0891(8) Uani d . 1
O O1 0.5537(3) 0.56890(17) 0.32164(5) 0.0928(7) Uani d . 1
H H1 0.5784 0.5005 0.3175 0.139 Uiso calc R 1
O O2 0.6458(4) 0.9649(2) 0.60921(6) 0.1128(9) Uani d . 1
O O3 0.5750(4) 0.7869(2) 0.62114(6) 0.1149(9) Uani d . 1
O O4 0.5362(5) 0.3596(2) 0.29714(7) 0.1331(11) Uani d . 1

loop_
_atom_site_aniso_label
_atom_site_aniso_U_11
_atom_site_aniso_U_22
_atom_site_aniso_U_33
_atom_site_aniso_U_12
_atom_site_aniso_U_13
_atom_site_aniso_U_23
C1 0.074(2) 0.080(2) 0.063(2) -0.0053(16) 0.0035(16) -0.0091(16)
C2 0.075(2) 0.0710(18) 0.070(2) -0.0002(15) 0.0017(17) -0.0048(16)
C3 0.067(2) 0.0716(18) 0.083(3) -0.0058(16) 0.0047(17) -0.0120(17)
C4 0.061(2) 0.0793(19) 0.0768(15) -0.0057(16) 0.0004(17) 0.0016(17)
C5 0.084(2) 0.076(2) 0.079(3) 0.0004(16) 0.0020(19) 0.0042(17)
C6 0.090(2) 0.0761(19) 0.072(2) -0.0020(18) 0.0029(19) -0.0085(18)
C7 0.115(3) 0.0817(19) 0.076(2) 0.0060(19) -0.007(2) 0.0028(17)
C8 0.064(2) 0.080(2) 0.0721(14) 0.0041(16) -0.0040(17) 0.0034(17)
C9 0.097(3) 0.082(2) 0.076(3) 0.0024(19) -0.0035(19) 0.0017(17)
C10 0.094(3) 0.0737(19) 0.072(2) -0.0006(17) 0.000(2) -0.0055(17)
C11 0.069(2) 0.082(2) 0.059(2) 0.0024(16) 0.0004(16) -0.0065(17)
C12 0.082(3) 0.084(2) 0.077(3) 0.0038(18) -0.0007(18) 0.0031(17)
C13 0.079(3) 0.0688(19) 0.092(3) 0.0039(16) -0.0053(19) -0.0145(19)
C14 0.114(3) 0.109(3) 0.072(3) 0.002(3) 0.007(2) -0.004(2)
C15 0.142(4) 0.208(5) 0.101(4) 0.022(4) -0.030(3) -0.013(3)
C16 0.164(5) 0.088(3) 0.178(5) -0.016(3) 0.020(4) 0.008(3)
N1 0.0747(18) 0.0811(17) 0.0820(15) -0.0049(14) -0.0012(15) -0.0062(14)
N2 0.089(2) 0.0741(16) 0.0752(14) 0.0021(14) 0.0016(15) -0.0015(13)
N3 0.074(2) 0.111(2) 0.076(2) 0.0067(17) 0.0012(16) -0.0116(19)
N4 0.095(2) 0.0920(19) 0.080(2) 0.0020(17) -0.0018(17) -0.0043(16)
O1 0.125(2) 0.0827(13) 0.0706(16) 0.0053(13) -0.0023(13) -0.0112(11)
O2 0.140(2) 0.1082(18) 0.0901(19) 0.0084(16) -0.0070(16) -0.0325(14)
O3 0.135(2) 0.140(2) 0.0699(17) -0.0055(18) 0.0115(15) 0.0098(15)
O4 0.201(3) 0.0948(17) 0.104(2) -0.0107(18) 0.011(2) -0.0246(15)

loop_
_atom_type_symbol
_atom_type_description
_atom_type_scat_dispersion_real
_atom_type_scat_dispersion_imag
_atom_type_scat_source
C C 0.0033 0.0016 'International Tables Vol C Tables 4.2.6.8 and 6.1.1.4'
H H 0.0000 0.0000 'International Tables Vol C Tables 4.2.6.8 and 6.1.1.4'
N N 0.0061 0.0033 'International Tables Vol C Tables 4.2.6.8 and 6.1.1.4'
O O 0.0106 0.0060 'International Tables Vol C Tables 4.2.6.8 and 6.1.1.4'

loop_
_geom_angle_atom_site_label_1
_geom_angle_atom_site_label_2
_geom_angle_atom_site_label_3
_geom_angle
O1 C1 C6 123.2(3)
O1 C1 C2 116.0(3)
C6 C1 C2 120.8(3)
C3 C2 C1 117.6(3)
C3 C2 C7 122.2(3)
C1 C2 C7 120.2(3)
C2 C3 C4 121.6(3)
C2 C3 H3 119.2
C4 C3 H3 119.2
C5 C4 C3 119.2(3)
C5 C4 N1 115.8(3)
C3 C4 N1 125.0(3)
C6 C5 C4 120.4(3)
C6 C5 H5 119.8
C4 C5 H5 119.8
C5 C6 C1 120.4(3)
C5 C6 H6 119.8
C1 C6 H6 119.8
C2 C7 H7A 109.5
C2 C7 H7B 109.5
H7A C7 H7B 109.5
C2 C7 H7C 109.5
H7A C7 H7C 109.5
H7B C7 H7C 109.5
C9 C8 C13 119.4(3)
C9 C8 N2 114.9(3)
C13 C8 N2 125.5(3)
C8 C9 C10 121.1(3)
C8 C9 H9 119.5
C10 C9 H9 119.5
C9 C10 C11 119.1(3)
C9 C10 H10 120.4
C11 C10 H10 120.4
C12 C11 C10 121.8(3)
C12 C11 N3 119.5(3)
C10 C11 N3 118.7(3)
C11 C12 C13 118.5(3)
C11 C12 H12 120.8
C13 C12 H12 120.8
C12 C13 C8 120.1(3)
C12 C13 H13 119.9
C8 C13 H13 119.9
O4 C14 N4 124.1(4)
O4 C14 H14 117.9
N4 C14 H14 117.9
N4 C15 H15A 109.5
N4 C15 H15B 109.5
H15A C15 H15B 109.5
N4 C15 H15C 109.5
H15A C15 H15C 109.5
H15B C15 H15C 109.5
N4 C16 H16A 109.5
N4 C16 H16B 109.5
H16A C16 H16B 109.5
N4 C16 H16C 109.5
H16A C16 H16C 109.5
H16B C16 H16C 109.5
N2 N1 C4 111.4(3)
N1 N2 C8 111.6(2)
O2 N3 O3 123.7(3)
O2 N3 C11 118.6(3)
O3 N3 C11 117.7(3)
C14 N4 C15 121.6(3)
C14 N4 C16 119.8(4)
C15 N4 C16 118.6(4)
C1 O1 H1 109.5

loop_
_geom_bond_atom_site_label_1
_geom_bond_atom_site_label_2
_geom_bond_distance
C1 O1 1.354(3)
C1 C6 1.386(4)
C1 C2 1.402(4)
C2 C3 1.377(4)
C2 C7 1.508(4)
C3 C4 1.402(4)
C3 H3 0.9300
C4 C5 1.377(4)
C4 N1 1.447(4)
C5 C6 1.363(4)
C5 H5 0.9300
C6 H6 0.9300
C7 H7A 0.9600
C7 H7B 0.9600
C7 H7C 0.9600
C8 C9 1.365(4)
C8 C13 1.390(4)
C8 N2 1.453(4)
C9 C10 1.367(4)
C9 H9 0.9300
C10 C11 1.371(4)
C10 H10 0.9300
C11 C12 1.370(4)
C11 N3 1.460(4)
C12 C13 1.389(4)
C12 H12 0.9300
C13 H13 0.9300
C14 O4 1.219(4)
C14 N4 1.314(4)
C14 H14 0.9300
C15 N4 1.438(5)
C15 H15A 0.9600
C15 H15B 0.9600
C15 H15C 0.9600
C16 N4 1.449(4)
C16 H16A 0.9600
C16 H16B 0.9600
C16 H16C 0.9600
N1 N2 1.231(3)
N3 O2 1.222(3)
N3 O3 1.222(3)
O1 H1 0.8200

loop_
_geom_hbond_atom_site_label_D
_geom_hbond_atom_site_label_H
_geom_hbond_atom_site_label_A
_geom_hbond_distance_DH
_geom_hbond_distance_HA
_geom_hbond_distance_DA
_geom_hbond_angle_DHA
O1 H1 O4 0.82 1.84 2.595(3) 153.4

loop_
_geom_torsion_atom_site_label_1
_geom_torsion_atom_site_label_2
_geom_torsion_atom_site_label_3
_geom_torsion_atom_site_label_4
_geom_torsion
O1 C1 C2 C3 179.8(3)
C6 C1 C2 C3 0.1(5)
O1 C1 C2 C7 1.3(4)
C6 C1 C2 C7 -178.4(3)
C1 C2 C3 C4 -0.7(4)
C7 C2 C3 C4 177.8(3)
C2 C3 C4 C5 0.7(4)
C2 C3 C4 N1 -176.3(3)
C3 C4 C5 C6 -0.2(5)
N1 C4 C5 C6 177.2(3)
C4 C5 C6 C1 -0.4(5)
O1 C1 C6 C5 -179.3(3)
C2 C1 C6 C5 0.4(5)
C13 C8 C9 C10 -0.9(5)
N2 C8 C9 C10 175.9(3)
C8 C9 C10 C11 0.2(5)
C9 C10 C11 C12 0.5(5)
C9 C10 C11 N3 -178.3(3)
C10 C11 C12 C13 -0.6(5)
N3 C11 C12 C13 178.3(3)
C11 C12 C13 C8 -0.1(5)
C9 C8 C13 C12 0.9(5)
N2 C8 C13 C12 -175.6(3)
C5 C4 N1 N2 173.7(3)
C3 C4 N1 N2 -9.1(4)
C4 N1 N2 C8 176.1(2)
C9 C8 N2 N1 167.4(3)
C13 C8 N2 N1 -16.0(4)
C12 C11 N3 O2 174.4(3)
C10 C11 N3 O2 -6.7(4)
C12 C11 N3 O3 -5.9(4)
C10 C11 N3 O3 173.0(3)
O4 C14 N4 C15 -2.9(6)
O4 C14 N4 C16 179.9(4)

loop_
_cod_related_entry_id
_cod_related_entry_database
_cod_related_entry_code
1 ChemSpider 21196440
